data_7132659
loop_
_publ_author_name
'De Tovar, Jonathan'
'Philouze, Christian'
'Thibon-Pourret, Aurore'
'Belle, Catherine'

_publ_section_title
;
 Insights into non-covalent interactions in dicopper(II,II) complexes
 bearing a naphthyridine scaffold: anion-dictated electrochemistry.
;
_journal_issue 16
_journal_name_full 'Chemical communications (Cambridge, England)'
_journal_page_first 2228
_journal_page_last 2231
_journal_paper_doi 10.1039/d3cc06264c
_journal_volume 60
_journal_year 2024
_chemical_formula_moiety 'C30 H37.637 Cl0.363 Cu2 N10 O2.637, 2(B F4), 2.125(C3 H6 O), 1.5(H2 O), 0.376(C2 H3 N)'
_chemical_formula_sum 'C37.12 H54.51 B2 Cl0.37 Cu2 F8 N10.38 O6.26'
_chemical_formula_weight 1059.97
_space_group_crystal_system triclinic
_space_group_IT_number 2
_space_group_name_Hall '-P 1'
_space_group_name_H-M_alt 'P -1'
_atom_sites_solution_hydrogens mixed
_audit_creation_date 2024-01-16
_audit_creation_method
;
Olex2 1.5
(compiled 2023.08.24 svn.re1ec141 for OlexSys, GUI svn.r6817)
;
_audit_update_record
;
2024-01-16 deposited with the CCDC.	2024-01-29 downloaded from the CCDC.
;
_cell_angle_alpha 76.645(9)
_cell_angle_beta 73.531(9)
_cell_angle_gamma 68.400(7)
_cell_formula_units_Z 2
_cell_length_a 11.5059(10)
_cell_length_b 15.193(2)
_cell_length_c 15.470(2)
_cell_measurement_reflns_used 53285
_cell_measurement_temperature 200.00
_cell_measurement_theta_max 27.50
_cell_measurement_theta_min 1.456
_cell_volume 2386.8(5)
_computing_cell_refinement EvalCCD
_computing_data_collection Collect
_computing_data_reduction EvalCCD
_computing_molecular_graphics 'Olex2 1.5 (Dolomanov et al., 2009)'
_computing_publication_material 'Olex2 1.5 (Dolomanov et al., 2009)'
_computing_structure_refinement 'SHELXL 2019/3 (Sheldrick, 2015)'
_diffrn_ambient_temperature 200.00
_diffrn_detector 'CCD area detector'
_diffrn_detector_type 'APEX II'
_diffrn_measured_fraction_theta_full 0.998
_diffrn_measured_fraction_theta_max 0.995
_diffrn_measurement_device '\k-geometry 4 circles diffractometer'
_diffrn_measurement_device_type Incoatec-Bruker-AXS-enraf-noniusKappaAPEXII
_diffrn_measurement_method '\f and \w scans'
_diffrn_radiation_collimation 'Montel optic'
_diffrn_radiation_detector CCD
_diffrn_radiation_monochromator 'Multilayer mirrors'
_diffrn_radiation_probe x-ray
_diffrn_radiation_type MoK\a
_diffrn_radiation_wavelength 0.71073
_diffrn_reflns_av_R_equivalents 0.0392
_diffrn_reflns_av_unetI/netI 0.0286
_diffrn_reflns_Laue_measured_fraction_full 0.998
_diffrn_reflns_Laue_measured_fraction_max 0.995
_diffrn_reflns_limit_h_max 14
_diffrn_reflns_limit_h_min -14
_diffrn_reflns_limit_k_max 19
_diffrn_reflns_limit_k_min -19
_diffrn_reflns_limit_l_max 20
_diffrn_reflns_limit_l_min -20
_diffrn_reflns_number 53285
_diffrn_reflns_point_group_measured_fraction_full 0.998
_diffrn_reflns_point_group_measured_fraction_max 0.995
_diffrn_reflns_theta_full 25.242
_diffrn_reflns_theta_max 27.496
_diffrn_reflns_theta_min 1.456
_diffrn_source 'Incoatec ISG250'
_diffrn_source_target Mo
_diffrn_source_type 'Microfocus sealed tube'
_exptl_absorpt_coefficient_mu 0.997
_exptl_absorpt_correction_T_max 1
_exptl_absorpt_correction_T_min 0.827876
_exptl_absorpt_correction_type multi-scan
_exptl_absorpt_process_details
;
SADABS-2004/1 (Bruker,2004) was used for absorption correction.
R(int) was 0.1088 before and 0.0437 after correction.
The Ratio of minimum to maximum transmission is 0.8279.
The \l/2 correction factor is 0.0015.
;
_exptl_crystal_colour colourless
_exptl_crystal_colour_primary colourless
_exptl_crystal_density_diffrn 1.475
_exptl_crystal_description needle
_exptl_crystal_F_000 1092
_exptl_crystal_size_max 0.37
_exptl_crystal_size_mid 0.31
_exptl_crystal_size_min 0.06
_refine_diff_density_max 1.208
_refine_diff_density_min -0.748
_refine_diff_density_rms 0.076
_refine_ls_extinction_method none
_refine_ls_goodness_of_fit_ref 1.110
_refine_ls_hydrogen_treatment constr
_refine_ls_matrix_type full
_refine_ls_number_parameters 747
_refine_ls_number_reflns 10904
_refine_ls_number_restraints 397
_refine_ls_restrained_S_all 1.144
_refine_ls_R_factor_all 0.0606
_refine_ls_R_factor_gt 0.0429
_refine_ls_shift/su_max 0.001
_refine_ls_shift/su_mean 0.000
_refine_ls_structure_factor_coef Fsqd
_refine_ls_weighting_details 'w=1/[\s^2^(Fo^2^)+(0.0546P)^2^+2.8212P] where P=(Fo^2^+2Fc^2^)/3'
_refine_ls_weighting_scheme calc
_refine_ls_wR_factor_gt 0.1086
_refine_ls_wR_factor_ref 0.1261
_reflns_Friedel_coverage 0.000
_reflns_number_gt 8820
_reflns_number_total 10904
_reflns_threshold_expression 'I > 2\s(I)'
_cod_data_source_file d3cc06264c2.cif
_cod_data_source_block recup2
_cod_depositor_comments 'Adding full bibliography for 7132656--7132660.cif.'
_cod_original_cell_volume 2386.7(5)
_cod_database_code 7132659
_shelx_shelxl_version_number 2019/3
_shelx_space_group_comment
;
The symmetry employed for this shelxl refinement is uniquely defined
by the following loop, which should always be used as a source of
symmetry information in preference to the above space-group names.
They are only intended as comments.
;
_shelx_estimated_absorpt_t_max 0.943
_shelx_estimated_absorpt_t_min 0.709
_olex2_refinement_description
;
1. Fixed Uiso
 At 1.2 times of:
  All C(H) groups
 At 1.5 times of:
  All C(H,H,H) groups, All O(H) groups, All O(H,H) groups
2. Restrained distances
 F5A-B2A
 1.35 with sigma of 0.02
 F7A-B2A
 1.35 with sigma of 0.02
 B2A-F8A
 1.35 with sigma of 0.02
 B2A-F6A
 1.35 with sigma of 0.02
 F5A-F7A
 2.2 with sigma of 0.02
 F5A-F8A
 2.2 with sigma of 0.02
 F5A-F6A
 2.2 with sigma of 0.02
 F7A-F8A
 2.2 with sigma of 0.02
 F8A-F6A
 2.2 with sigma of 0.02
 F6A-F7A
 2.2 with sigma of 0.02
 F7B-F5B
 2.2 with sigma of 0.02
 F5B-F6B
 2.2 with sigma of 0.02
 F6B-F7B
 2.2 with sigma of 0.02
 F8B-F7B
 2.2 with sigma of 0.02
 F8B-F5B
 2.2 with sigma of 0.02
 F8B-F6B
 2.2 with sigma of 0.02
 F8B-B2B
 1.35 with sigma of 0.02
 F7B-B2B
 1.35 with sigma of 0.02
 B2B-F5B
 1.35 with sigma of 0.02
 B2B-F6B
 1.35 with sigma of 0.02
 N11-C41
 1.2 with sigma of 0.02
 C41-C40
 1.5 with sigma of 0.02
 C39-C38
 1.5 with sigma of 0.02
 C37-C38
 1.5 with sigma of 0.02
 C38-O8A
 1.2 with sigma of 0.02
 C38-O8B
 1.2 with sigma of 0.02
 N11-C40
 2.7 with sigma of 0.02
 C39-C37
 2.5 with sigma of 0.02
 O8A-C37
 2.4 with sigma of 0.02
 C35-C34
 1.5 with sigma of 0.02
 C36-C34
 2.5 with sigma of 0.02
 O7-C34
 2.4 with sigma of 0.02
 O8B-C38
 1.2 with sigma of 0.02
 O8B-C39
 2.4 with sigma of 0.02
 O8B-C37
 2.4 with sigma of 0.02
 O8A-C39
 2.4 with sigma of 0.02
 Cu1-O1
 1.87 with sigma of 0.01
 O1-Cu2
 1.87 with sigma of 0.01
 Cu1-Cl2
 2.23 with sigma of 0.01
 Cu2-Cl2
 2.23 with sigma of 0.01
3. Rigid bond restraints
 F7A, F8A, F6A, F5A, B2A, F5B, F7B, F6B, F8B, B2B
 with sigma for 1-2 distances of 0.01 and sigma for 1-3 distances of 0.01
 O5, C32, C33, C31
 with sigma for 1-2 distances of 0.01 and sigma for 1-3 distances of 0.01
 O3, O4
 with sigma for 1-2 distances of 0.01 and sigma for 1-3 distances of 0.01
 C30, C29
 with sigma for 1-2 distances of 0.01 and sigma for 1-3 distances of 0.01
 N11, C40, C41, O8A, C38, C37, C39
 with sigma for 1-2 distances of 0.01 and sigma for 1-3 distances of 0.01
 O7, C35, C36, C34, O6
 with sigma for 1-2 distances of 0.01 and sigma for 1-3 distances of 0.01
 O8B, O8A, C38, C37, C39, C41, C40, N11
 with sigma for 1-2 distances of 0.01 and sigma for 1-3 distances of 0.01
 Cu1, Cl1, O2, Cu2, O1, Cl2
 with sigma for 1-2 distances of 0.01 and sigma for 1-3 distances of 0.01
4. Uiso/Uaniso restraints and constraints
F7A \\sim F8A \\sim F6A \\sim F5A \\sim B2A \\sim F5B \\sim F7B \\sim F6B \\sim
F8B \\sim B2B: within 1.7A with sigma of 0.04 and sigma for terminal atoms of
0.08 within 1.7A
O5 \\sim C32 \\sim C33 \\sim C31: within 1.7A with sigma of 0.04 and sigma for
terminal atoms of 0.08 within 1.7A
O3 \\sim O4: within 1.7A with sigma of 0.04 and sigma for terminal atoms of
0.08 within 1.7A
C29: within 1.7A with sigma of 0.04 and sigma for terminal atoms of 0.08 within
1.7A
C29 \\sim C30: within 1.7A with sigma of 0.04 and sigma for terminal atoms of
0.08 within 1.7A
O8A \\sim C38 \\sim C37 \\sim C39 \\sim N11 \\sim C40 \\sim C41: within 1.7A
with sigma of 0.04 and sigma for terminal atoms of 0.08 within 1.7A
O7 \\sim C35 \\sim C36 \\sim C34 \\sim O6: within 1.7A with sigma of 0.04 and
sigma for terminal atoms of 0.08 within 1.7A
O8A \\sim C38 \\sim C37 \\sim C39 \\sim O8B \\sim N11 \\sim C40 \\sim C41:
within 1.7A with sigma of 0.04 and sigma for terminal atoms of 0.08 within 1.7A
Cu1 \\sim Cl1 \\sim O2 \\sim Cu2 \\sim Cl2 \\sim O1: within 1.7A with sigma of
0.04 and sigma for terminal atoms of 0.08 within 1.7A
Uanis(C38) \\sim Ueq: with sigma of 0.01 and sigma for terminal atoms of 0.02
Uanis(C41) \\sim Ueq: with sigma of 0.01 and sigma for terminal atoms of 0.02
Uanis(Cl2) \\sim Ueq: with sigma of 0.01 and sigma for terminal atoms of 0.02
Uanis(O1) \\sim Ueq: with sigma of 0.01 and sigma for terminal atoms of 0.02
Uanis(F6B) \\sim Ueq: with sigma of 0.01 and sigma for terminal atoms of 0.02
5. Others
 Sof(F7A)=Sof(F8A)=Sof(F6A)=Sof(F5A)=Sof(B2A)=1-FVAR(1)
 Sof(F5B)=Sof(F7B)=Sof(F6B)=Sof(F8B)=Sof(B2B)=FVAR(1)
 Sof(C38)=Sof(C37)=Sof(H37A)=Sof(H37B)=Sof(H37C)=Sof(C39)=Sof(H39A)=Sof(H39B)=
 Sof(H39C)=1-FVAR(2)
 Sof(O8A)=0.6*(1-FVAR(3))
 Sof(O8B)=0.4*(1-FVAR(3))
 Sof(C40)=Sof(H40A)=Sof(H40B)=Sof(H40C)=Sof(C41)=Sof(N11)=FVAR(2)
 Sof(Cl1)=1-FVAR(3)
 Sof(O2)=Sof(H2)=FVAR(3)
 Sof(O1)=Sof(H1)=1-FVAR(4)
 Sof(Cl2)=FVAR(4)
 Fixed Sof: O7(0.5) O6(0.5) H6A(0.5) H6B(0.5) C35(0.5) C36(0.5) H36A(0.5)
 H36B(0.5) H36C(0.5) C34(0.5) H34A(0.5) H34B(0.5) H34C(0.5)
6.a Riding coordinates:
 O1(H1), O2(H2)
6.b Free rotating group:
 O4(H4A,H4B), O6(H6A,H6B)
6.c Rotating group:
 O3(H3A,H3B)
6.d Ternary CH refined with riding coordinates:
 C20(H20), C9(H9)
6.e Aromatic/amide H refined with riding coordinates:
 C2(H2A), C7(H7), C6(H6), C3(H3), C12(H12), C23(H23), C17(H17), C28(H28)
6.f Idealised Me refined as rotating group:
 C21(H21A,H21B,H21C), C26(H26A,H26B,H26C), C14(H14A,H14B,H14C), C10(H10A,H10B,
 H10C), C25(H25A,H25B,H25C), C19(H19A,H19B,H19C), C15(H15A,H15B,H15C), C33(H33A,
 H33B,H33C), C31(H31A,H31B,H31C), C30(H30A,H30B,H30C), C40(H40A,H40B,H40C),
 C37(H37A,H37B,H37C), C39(H39A,H39B,H39C), C36(H36A,H36B,H36C), C34(H34A,H34B,
 H34C)
;
_olex2_submission_special_instructions 'No special instructions were received'

loop_
_space_group_symop_operation_xyz
'x, y, z'
'-x, -y, -z'

loop_
_atom_site_label
_atom_site_type_symbol
_atom_site_fract_x
_atom_site_fract_y
_atom_site_fract_z
_atom_site_U_iso_or_equiv
_atom_site_adp_type
_atom_site_occupancy
_atom_site_site_symmetry_order
_atom_site_calc_flag
_atom_site_refinement_flags_posn
_atom_site_refinement_flags_adp
_atom_site_refinement_flags_occupancy
_atom_site_disorder_assembly
_atom_site_disorder_group
Cu1 Cu 0.54185(3) 0.74710(2) 0.67028(2) 0.02537(9) Uani 1 1 d D U . . .
Cu2 Cu 0.30133(3) 0.84322(2) 0.78649(2) 0.02467(9) Uani 1 1 d D U . . .
O1 O 0.3784(3) 0.7361(3) 0.7230(3) 0.0223(6) Uani 0.912(6) 1 d D U P A 1
H1 H 0.384940 0.684967 0.769106 0.033 Uiso 0.912(6) 1 d R U P A 1
O2 O 0.4408(5) 0.8699(4) 0.6980(4) 0.0321(12) Uani 0.724(9) 1 d . U P A 1
H2 H 0.483465 0.896778 0.717878 0.048 Uiso 0.724(9) 1 d R U P A 1
F3 F 0.0970(2) 0.46504(16) 0.74357(14) 0.0600(6) Uani 1 1 d . . . . .
N1 N 0.62832(19) 0.68973(14) 0.80236(13) 0.0213(4) Uani 1 1 d . . . . .
N8 N 0.82034(19) 0.70013(16) 0.62731(14) 0.0263(4) Uani 1 1 d . . . . .
N7 N 0.7494(2) 0.56506(15) 0.65814(15) 0.0265(4) Uani 1 1 d . . . . .
N2 N 0.44372(19) 0.76333(14) 0.90140(13) 0.0216(4) Uani 1 1 d . . . . .
F4 F 0.1025(2) 0.46193(17) 0.88752(13) 0.0617(6) Uani 1 1 d . . . . .
N00B N 0.2098(2) 0.93427(15) 0.95068(15) 0.0276(5) Uani 1 1 d . . . . .
N3 N 0.6250(2) 0.60952(16) 0.65034(15) 0.0273(5) Uani 1 1 d . . . . .
N5 N 0.1829(2) 0.78367(16) 0.88382(15) 0.0267(4) Uani 1 1 d . . . . .
N4 N 0.7096(2) 0.77052(16) 0.61136(15) 0.0285(5) Uani 1 1 d . . . . .
N10 N 0.2473(2) 0.95119(15) 0.85787(15) 0.0273(4) Uani 1 1 d . . . . .
N9 N 0.1752(2) 0.78464(16) 0.97331(14) 0.0266(4) Uani 1 1 d . . . . .
F1 F 0.2844(2) 0.44177(19) 0.77889(19) 0.0717(7) Uani 1 1 d . . . . .
F2 F 0.1966(2) 0.32667(15) 0.82387(19) 0.0699(7) Uani 1 1 d . . . . .
F7A F 0.8312(7) 0.2261(4) 0.6259(4) 0.100(2) Uani 0.771(7) 1 d D U P B 1
O3 O 0.1505(2) 0.91999(19) 0.69729(17) 0.0596(7) Uani 1 1 d . . . . .
H3A H 0.074866 0.965370 0.694181 0.089 Uiso 1 1 d R U . . .
H3B H 0.169977 0.886020 0.652930 0.089 Uiso 1 1 d R U . . .
C20 C 0.8133(2) 0.61404(18) 0.68990(17) 0.0244(5) Uani 1 1 d . . . . .
H20 H 0.903041 0.570556 0.689906 0.029 Uiso 1 1 calc R U . . .
C5 C 0.5708(2) 0.71244(17) 0.88791(16) 0.0202(4) Uani 1 1 d . . . . .
C1 C 0.7499(2) 0.63653(17) 0.78668(17) 0.0231(5) Uani 1 1 d . . . . .
C2 C 0.8241(2) 0.6024(2) 0.85331(18) 0.0317(6) Uani 1 1 d . . . . .
H2A H 0.911184 0.563262 0.838976 0.038 Uiso 1 1 calc R U . . .
C8 C 0.3841(2) 0.78557(17) 0.98368(16) 0.0232(5) Uani 1 1 d . . . . .
C4 C 0.6389(2) 0.6833(2) 0.95830(17) 0.0280(5) Uani 1 1 d . . . . .
C9 C 0.2402(2) 0.83713(18) 0.99871(17) 0.0254(5) Uani 1 1 d . . . . .
H9 H 0.206628 0.841111 1.065298 0.030 Uiso 1 1 calc R U . . .
C7 C 0.4443(3) 0.7622(2) 1.05759(17) 0.0303(6) Uani 1 1 d . . . . .
H7 H 0.396799 0.781225 1.115183 0.036 Uiso 1 1 calc R U . . .
C6 C 0.5715(3) 0.7119(2) 1.04464(18) 0.0349(6) Uani 1 1 d . . . . .
H6 H 0.614709 0.696040 1.092922 0.042 Uiso 1 1 calc R U . . .
C22 C 0.7951(3) 0.47457(19) 0.63687(19) 0.0318(6) Uani 1 1 d . . . . .
C3 C 0.7689(3) 0.6265(2) 0.93856(19) 0.0382(7) Uani 1 1 d . . . . .
H3 H 0.817539 0.605359 0.984260 0.046 Uiso 1 1 calc R U . . .
C27 C 0.9254(3) 0.7251(2) 0.57962(19) 0.0348(6) Uani 1 1 d . . . . .
O5 O 0.5093(2) 0.7746(2) 0.49269(19) 0.0610(7) Uani 1 1 d . U . . .
C21 C 0.9294(3) 0.4109(2) 0.6355(2) 0.0401(7) Uani 1 1 d . . . . .
H21A H 0.987249 0.434651 0.583420 0.060 Uiso 1 1 calc R U . . .
H21B H 0.937038 0.345879 0.630063 0.060 Uiso 1 1 calc R U . . .
H21C H 0.952407 0.410197 0.692030 0.060 Uiso 1 1 calc R U . . .
C13 C 0.1203(3) 0.7248(2) 0.8838(2) 0.0341(6) Uani 1 1 d . . . . .
C12 C 0.0748(3) 0.6878(2) 0.9730(2) 0.0411(7) Uani 1 1 d . . . . .
H12 H 0.026997 0.644756 0.991527 0.049 Uiso 1 1 calc R U . . .
C23 C 0.6954(3) 0.4609(2) 0.6161(2) 0.0377(7) Uani 1 1 d . . . . .
H23 H 0.696453 0.404362 0.599157 0.045 Uiso 1 1 calc R U . . .
C18 C 0.2219(3) 1.0455(2) 0.8367(2) 0.0350(6) Uani 1 1 d . . . . .
C24 C 0.5916(3) 0.5460(2) 0.62468(19) 0.0329(6) Uani 1 1 d . . . . .
C11 C 0.1121(3) 0.7252(2) 1.0289(2) 0.0364(6) Uani 1 1 d . . . . .
C16 C 0.1621(3) 1.0170(2) 0.9880(2) 0.0339(6) Uani 1 1 d . . . . .
C17 C 0.1696(3) 1.0881(2) 0.9164(2) 0.0404(7) Uani 1 1 d . . . . .
H17 H 0.144041 1.154369 0.919971 0.048 Uiso 1 1 calc R U . . .
F8A F 0.7588(6) 0.1612(5) 0.7641(3) 0.139(3) Uani 0.771(7) 1 d D U P B 1
C29 C 0.7462(3) 0.8394(2) 0.5531(2) 0.0381(7) Uani 1 1 d . U . . .
C26 C 1.0590(3) 0.6622(3) 0.5843(2) 0.0434(7) Uani 1 1 d . . . . .
H26A H 1.068867 0.649688 0.647362 0.065 Uiso 1 1 calc R U . . .
H26B H 1.119731 0.693987 0.545362 0.065 Uiso 1 1 calc R U . . .
H26C H 1.076135 0.601523 0.563420 0.065 Uiso 1 1 calc R U . . .
C28 C 0.8795(3) 0.8133(3) 0.5318(2) 0.0455(8) Uani 1 1 d . . . . .
H28 H 0.929212 0.850108 0.491359 0.055 Uiso 1 1 calc R U . . .
F6A F 0.9678(4) 0.1101(4) 0.7054(4) 0.1087(18) Uani 0.771(7) 1 d D U P B 1
C14 C 0.1049(3) 0.7075(3) 0.7977(3) 0.0478(8) Uani 1 1 d . . . . .
H14A H 0.014179 0.733884 0.794978 0.072 Uiso 1 1 calc R U . . .
H14B H 0.135636 0.638565 0.795446 0.072 Uiso 1 1 calc R U . . .
H14C H 0.154667 0.738650 0.745721 0.072 Uiso 1 1 calc R U . . .
C10 C 0.0959(3) 0.7083(3) 1.1295(2) 0.0573(10) Uani 1 1 d . . . . .
H10A H 0.178086 0.668596 1.145370 0.086 Uiso 1 1 calc R U . . .
H10B H 0.032360 0.675457 1.157300 0.086 Uiso 1 1 calc R U . . .
H10C H 0.066767 0.769703 1.152241 0.086 Uiso 1 1 calc R U . . .
C25 C 0.4611(3) 0.5686(3) 0.6085(2) 0.0446(8) Uani 1 1 d . . . . .
H25A H 0.411405 0.635432 0.615740 0.067 Uiso 1 1 calc R U . . .
H25B H 0.417597 0.526663 0.652452 0.067 Uiso 1 1 calc R U . . .
H25C H 0.468679 0.558415 0.546519 0.067 Uiso 1 1 calc R U . . .
C19 C 0.2471(4) 1.0922(2) 0.7405(3) 0.0536(9) Uani 1 1 d . . . . .
H19A H 0.277004 1.145704 0.737396 0.080 Uiso 1 1 calc R U . . .
H19B H 0.168009 1.115987 0.717929 0.080 Uiso 1 1 calc R U . . .
H19C H 0.312913 1.045515 0.702838 0.080 Uiso 1 1 calc R U . . .
B1 B 0.1711(3) 0.4237(2) 0.8081(2) 0.0343(7) Uani 1 1 d . . . . .
C15 C 0.1103(3) 1.0198(3) 1.0873(2) 0.0484(8) Uani 1 1 d . . . . .
H15A H 0.037640 0.995399 1.107502 0.073 Uiso 1 1 calc R U . . .
H15B H 0.081814 1.085833 1.099481 0.073 Uiso 1 1 calc R U . . .
H15C H 0.177368 0.979922 1.120366 0.073 Uiso 1 1 calc R U . . .
F5A F 0.8498(7) 0.0789(4) 0.6490(4) 0.157(3) Uani 0.771(7) 1 d D U P B 1
B2A B 0.8504(5) 0.1478(3) 0.6889(4) 0.0329(10) Uani 0.771(7) 1 d D U P B 1
C32 C 0.5709(3) 0.7351(3) 0.4261(2) 0.0455(7) Uani 1 1 d . U . . .
C33 C 0.5118(5) 0.7394(4) 0.3508(3) 0.0813(15) Uani 1 1 d . U . . .
H33A H 0.533899 0.674698 0.336890 0.122 Uiso 1 1 calc R U . . .
H33B H 0.544011 0.779222 0.296656 0.122 Uiso 1 1 calc R U . . .
H33C H 0.418499 0.767135 0.369262 0.122 Uiso 1 1 calc R U . . .
C31 C 0.7096(3) 0.6784(3) 0.4171(2) 0.0557(9) Uani 1 1 d . U . . .
H31A H 0.743762 0.694743 0.460330 0.084 Uiso 1 1 calc R U . . .
H31B H 0.756299 0.693194 0.354944 0.084 Uiso 1 1 calc R U . . .
H31C H 0.719854 0.610018 0.430172 0.084 Uiso 1 1 calc R U . . .
O4 O 0.2321(3) 0.8501(3) 0.5360(2) 0.0936(12) Uani 1 1 d G . . . .
H4A H 0.312174 0.839480 0.521108 0.140 Uiso 1 1 d G U . . .
H4B H 0.205474 0.851292 0.489107 0.140 Uiso 1 1 d G U . . .
F5B F 0.742(2) 0.2646(17) 0.7411(14) 0.187(9) Uani 0.229(7) 1 d D U P B 2
F7B F 0.8207(19) 0.2068(15) 0.6099(8) 0.063(5) Uani 0.229(7) 1 d D U P B 2
F6B F 0.9288(16) 0.1727(15) 0.7169(11) 0.119(6) Uani 0.229(7) 1 d D U P B 2
F8B F 0.7557(16) 0.1215(14) 0.7343(14) 0.124(9) Uani 0.229(7) 1 d D U P B 2
B2B B 0.8173(19) 0.1843(16) 0.6988(12) 0.079(6) Uani 0.229(7) 1 d D U P B 2
C30 C 0.6506(4) 0.9294(3) 0.5196(3) 0.0584(10) Uani 1 1 d . U . . .
H30A H 0.584039 0.913613 0.504503 0.088 Uiso 1 1 calc R U . . .
H30B H 0.693758 0.962480 0.465116 0.088 Uiso 1 1 calc R U . . .
H30C H 0.611404 0.970941 0.567131 0.088 Uiso 1 1 calc R U . . .
C40 C 0.742(2) 0.8677(17) 0.794(2) 0.144(11) Uani 0.376(11) 1 d D U P C 2
H40A H 0.704810 0.822530 0.785168 0.216 Uiso 0.376(11) 1 calc R U P C 2
H40B H 0.818597 0.832372 0.818369 0.216 Uiso 0.376(11) 1 calc R U P C 2
H40C H 0.764705 0.905823 0.735299 0.216 Uiso 0.376(11) 1 calc R U P C 2
C41 C 0.6496(12) 0.9299(10) 0.8565(9) 0.059(3) Uani 0.376(11) 1 d D U P C 2
N11 N 0.5545(15) 0.9986(15) 0.8844(13) 0.125(7) Uani 0.376(11) 1 d D U P C 2
C38 C 0.6230(11) 0.9494(8) 0.8170(9) 0.108(3) Uani 0.624(11) 1 d D U P C 1
O8A O 0.5487(12) 0.9819(9) 0.7611(10) 0.137(5) Uani 0.375(6) 1 d D U P C 1
C37 C 0.7510(10) 0.8926(8) 0.7757(7) 0.078(3) Uani 0.624(11) 1 d D U P C 1
H37A H 0.747318 0.867368 0.724039 0.117 Uiso 0.624(11) 1 calc R U P C 1
H37B H 0.785684 0.839354 0.820852 0.117 Uiso 0.624(11) 1 calc R U P C 1
H37C H 0.806376 0.932708 0.754412 0.117 Uiso 0.624(11) 1 calc R U P C 1
C39 C 0.6233(15) 0.9094(9) 0.9221(6) 0.142(5) Uani 0.624(11) 1 d D U P C 1
H39A H 0.617765 0.960629 0.953286 0.214 Uiso 0.624(11) 1 calc R U P C 1
H39B H 0.702623 0.856296 0.927218 0.214 Uiso 0.624(11) 1 calc R U P C 1
H39C H 0.549598 0.886940 0.950329 0.214 Uiso 0.624(11) 1 calc R U P C 1
O7 O 0.3962(13) 0.5565(12) 1.0282(7) 0.061(3) Uani 0.5 1 d D U P D -1
O6 O 0.3959(6) 0.5578(5) 0.8405(4) 0.0624(14) Uani 0.5 1 d G . P E -1
H6A H 0.386381 0.562827 0.897483 0.094 Uiso 0.5 1 d G U P E -1
H6B H 0.343527 0.530758 0.835874 0.094 Uiso 0.5 1 d G U P E -1
C35 C 0.4953(7) 0.5090(5) 1.0473(5) 0.0496(16) Uani 0.5 1 d D U P D -1
C36 C 0.5177(15) 0.4966(8) 1.1392(8) 0.105(4) Uani 0.5 1 d D U P D -1
H36A H 0.446448 0.542223 1.174982 0.157 Uiso 0.5 1 calc R U P D -1
H36B H 0.597830 0.508071 1.134551 0.157 Uiso 0.5 1 calc R U P D -1
H36C H 0.523697 0.431266 1.169213 0.157 Uiso 0.5 1 calc R U P D -1
C34 C 0.610(2) 0.461(2) 0.9774(15) 0.094(7) Uani 0.5 1 d D U P D -1
H34A H 0.632651 0.391511 0.993948 0.142 Uiso 0.5 1 calc R U P D -1
H34B H 0.682169 0.481173 0.975460 0.142 Uiso 0.5 1 calc R U P D -1
H34C H 0.588125 0.479500 0.917373 0.142 Uiso 0.5 1 calc R U P D -1
Cl1 Cl 0.4531(5) 0.9005(5) 0.6896(4) 0.0427(16) Uani 0.276(9) 1 d . U P A 2
O8B O 0.5540(18) 1.0319(11) 0.8079(18) 0.147(7) Uani 0.250(4) 1 d D U P C 1
Cl2 Cl 0.3631(11) 0.7159(11) 0.7212(14) 0.034(3) Uani 0.088(6) 1 d D U P A 2

loop_
_atom_site_aniso_label
_atom_site_aniso_U_11
_atom_site_aniso_U_22
_atom_site_aniso_U_33
_atom_site_aniso_U_23
_atom_site_aniso_U_13
_atom_site_aniso_U_12
Cu1 0.01935(15) 0.02683(17) 0.02593(16) -0.00749(12) -0.00443(12) -0.00112(12)
Cu2 0.02202(16) 0.02639(16) 0.02259(16) -0.00656(12) -0.00101(11) -0.00547(12)
O1 0.0195(11) 0.0258(17) 0.0288(12) -0.0138(12) -0.0041(9) -0.0104(10)
O2 0.033(2) 0.017(2) 0.040(2) -0.0018(17) 0.0049(14) -0.0111(15)
F3 0.0503(12) 0.0745(15) 0.0421(11) -0.0189(10) -0.0264(9) 0.0129(10)
N1 0.0199(10) 0.0225(10) 0.0207(10) -0.0038(8) -0.0068(8) -0.0038(8)
N8 0.0194(10) 0.0320(11) 0.0224(10) -0.0037(9) -0.0022(8) -0.0044(8)
N7 0.0223(10) 0.0253(11) 0.0289(11) -0.0091(9) -0.0059(8) -0.0010(8)
N2 0.0199(10) 0.0221(10) 0.0202(10) -0.0045(8) -0.0049(8) -0.0027(8)
F4 0.0560(13) 0.0792(15) 0.0361(10) -0.0147(10) -0.0194(9) 0.0046(11)
N00B 0.0259(11) 0.0255(11) 0.0280(11) -0.0096(9) -0.0055(9) -0.0013(8)
N3 0.0197(10) 0.0318(11) 0.0299(11) -0.0118(9) -0.0043(8) -0.0041(8)
N5 0.0216(10) 0.0281(11) 0.0291(11) -0.0090(9) -0.0017(8) -0.0065(8)
N4 0.0239(11) 0.0297(11) 0.0258(11) -0.0015(9) -0.0059(8) -0.0031(9)
N10 0.0283(11) 0.0258(11) 0.0255(11) -0.0036(9) -0.0050(9) -0.0067(9)
N9 0.0204(10) 0.0313(11) 0.0242(10) -0.0020(9) -0.0023(8) -0.0069(8)
F1 0.0435(12) 0.0791(17) 0.0970(19) -0.0085(14) -0.0087(12) -0.0323(12)
F2 0.0667(15) 0.0393(11) 0.0964(19) 0.0000(11) -0.0174(13) -0.0150(10)
F7A 0.086(4) 0.061(3) 0.105(5) 0.028(3) -0.001(3) -0.008(2)
O3 0.0555(16) 0.0619(17) 0.0497(14) -0.0188(12) -0.0281(12) 0.0130(12)
C20 0.0188(11) 0.0276(12) 0.0245(12) -0.0063(10) -0.0054(9) -0.0028(9)
C5 0.0206(11) 0.0207(11) 0.0190(11) -0.0022(9) -0.0056(9) -0.0057(9)
C1 0.0185(11) 0.0247(12) 0.0241(12) -0.0049(9) -0.0046(9) -0.0041(9)
C2 0.0195(12) 0.0393(15) 0.0290(13) -0.0048(11) -0.0080(10) 0.0006(10)
C8 0.0226(12) 0.0242(12) 0.0208(11) -0.0046(9) -0.0031(9) -0.0056(9)
C4 0.0239(12) 0.0345(14) 0.0240(12) -0.0035(10) -0.0085(10) -0.0056(10)
C9 0.0212(12) 0.0302(13) 0.0201(11) -0.0061(10) -0.0025(9) -0.0029(10)
C7 0.0299(13) 0.0410(15) 0.0180(11) -0.0074(10) -0.0049(10) -0.0075(11)
C6 0.0308(14) 0.0493(17) 0.0240(13) -0.0084(12) -0.0113(11) -0.0064(12)
C22 0.0342(14) 0.0265(13) 0.0304(14) -0.0103(11) -0.0041(11) -0.0033(11)
C3 0.0241(13) 0.0569(19) 0.0273(14) -0.0069(13) -0.0119(11) -0.0010(12)
C27 0.0274(14) 0.0481(17) 0.0265(13) -0.0070(12) 0.0016(10) -0.0141(12)
O5 0.0445(14) 0.0723(18) 0.0586(16) -0.0251(14) -0.0134(12) 0.0009(12)
C21 0.0371(16) 0.0324(15) 0.0438(17) -0.0141(13) -0.0114(13) 0.0035(12)
C13 0.0230(13) 0.0317(14) 0.0466(17) -0.0095(12) -0.0042(11) -0.0079(11)
C12 0.0284(14) 0.0372(16) 0.0552(19) 0.0042(14) -0.0078(13) -0.0153(12)
C23 0.0392(16) 0.0328(15) 0.0434(16) -0.0190(13) -0.0036(13) -0.0101(12)
C18 0.0333(15) 0.0253(13) 0.0463(17) -0.0034(12) -0.0125(12) -0.0077(11)
C24 0.0303(14) 0.0382(15) 0.0320(14) -0.0157(12) -0.0034(11) -0.0094(11)
C11 0.0221(13) 0.0398(16) 0.0374(15) 0.0078(12) -0.0043(11) -0.0085(11)
C16 0.0245(13) 0.0334(14) 0.0451(16) -0.0209(12) -0.0121(12) 0.0018(11)
C17 0.0373(16) 0.0264(14) 0.059(2) -0.0136(13) -0.0176(14) -0.0026(12)
F8A 0.085(4) 0.176(6) 0.044(2) -0.006(3) 0.025(2) 0.050(4)
C29 0.0398(16) 0.0383(16) 0.0290(14) 0.0043(12) -0.0057(12) -0.0113(13)
C26 0.0231(14) 0.061(2) 0.0400(17) -0.0070(15) 0.0006(12) -0.0120(13)
C28 0.0400(17) 0.0523(19) 0.0367(16) 0.0049(14) 0.0012(13) -0.0204(15)
F6A 0.046(2) 0.120(4) 0.121(4) -0.005(3) -0.018(2) 0.010(2)
C14 0.0423(18) 0.056(2) 0.059(2) -0.0242(17) -0.0066(15) -0.0244(16)
C10 0.0414(18) 0.085(3) 0.0389(18) 0.0203(18) -0.0087(14) -0.0309(19)
C25 0.0328(16) 0.056(2) 0.0544(19) -0.0284(16) -0.0076(14) -0.0146(14)
C19 0.067(2) 0.0356(17) 0.054(2) 0.0123(15) -0.0176(18) -0.0193(16)
B1 0.0260(15) 0.0387(17) 0.0360(17) -0.0043(13) -0.0120(12) -0.0046(13)
C15 0.0387(17) 0.056(2) 0.0492(19) -0.0319(16) -0.0103(14) 0.0018(14)
F5A 0.239(7) 0.090(3) 0.160(5) -0.057(3) -0.009(5) -0.075(4)
B2A 0.030(2) 0.033(2) 0.029(2) -0.0076(17) -0.0013(17) -0.0046(17)
C32 0.0432(18) 0.0494(19) 0.0386(17) -0.0051(14) -0.0072(14) -0.0109(14)
C33 0.062(3) 0.120(4) 0.064(3) -0.030(3) -0.023(2) -0.014(3)
C31 0.0469(19) 0.067(2) 0.0386(18) -0.0115(16) -0.0064(15) -0.0015(17)
O4 0.0554(18) 0.152(4) 0.072(2) -0.058(2) -0.0182(16) -0.005(2)
F5B 0.209(16) 0.24(2) 0.122(15) -0.106(16) -0.001(15) -0.060(15)
F7B 0.056(7) 0.115(14) 0.024(5) -0.005(5) -0.014(4) -0.034(8)
F6B 0.140(10) 0.143(13) 0.131(11) 0.008(9) -0.111(9) -0.068(9)
F8B 0.058(9) 0.139(14) 0.143(17) 0.085(12) -0.022(10) -0.057(10)
B2B 0.076(13) 0.133(16) 0.046(9) -0.002(11) -0.019(11) -0.059(11)
C30 0.058(2) 0.045(2) 0.052(2) 0.0165(16) -0.0125(17) -0.0077(17)
C40 0.103(12) 0.112(16) 0.23(2) -0.079(15) 0.055(13) -0.091(12)
C41 0.080(6) 0.073(6) 0.057(6) 0.009(4) -0.036(5) -0.056(5)
N11 0.104(10) 0.166(15) 0.123(13) -0.086(12) 0.047(10) -0.077(9)
C38 0.115(6) 0.103(6) 0.149(7) -0.025(6) -0.028(5) -0.080(5)
O8A 0.121(9) 0.104(10) 0.209(14) -0.014(9) -0.062(10) -0.047(7)
C37 0.117(7) 0.065(5) 0.083(5) -0.022(4) -0.028(5) -0.054(5)
C39 0.245(15) 0.145(10) 0.083(6) -0.032(6) 0.029(7) -0.154(11)
O7 0.048(4) 0.066(8) 0.067(4) -0.012(4) -0.017(3) -0.012(4)
O6 0.071(4) 0.053(3) 0.068(4) -0.011(3) -0.022(3) -0.018(3)
C35 0.056(4) 0.035(3) 0.063(4) 0.012(3) -0.024(3) -0.024(3)
C36 0.173(13) 0.081(7) 0.100(7) 0.045(6) -0.092(8) -0.075(8)
C34 0.055(7) 0.053(9) 0.160(13) -0.012(8) -0.011(9) -0.012(6)
Cl1 0.0304(18) 0.051(4) 0.038(2) -0.013(2) 0.0008(13) -0.007(2)
O8B 0.097(12) 0.123(12) 0.24(2) -0.041(10) -0.058(16) -0.035(9)
Cl2 0.033(5) 0.032(6) 0.051(5) -0.020(4) -0.009(4) -0.019(3)

loop_
_atom_type_symbol
_atom_type_description
_atom_type_scat_dispersion_real
_atom_type_scat_dispersion_imag
_atom_type_scat_source
C C 0.0033 0.0016 'International Tables Vol C Tables 4.2.6.8 and 6.1.1.4'
H H 0.0000 0.0000 'International Tables Vol C Tables 4.2.6.8 and 6.1.1.4'
B B 0.0013 0.0007 'International Tables Vol C Tables 4.2.6.8 and 6.1.1.4'
Cl Cl 0.1484 0.1585 'International Tables Vol C Tables 4.2.6.8 and 6.1.1.4'
Cu Cu 0.3201 1.2651 'International Tables Vol C Tables 4.2.6.8 and 6.1.1.4'
F F 0.0171 0.0103 'International Tables Vol C Tables 4.2.6.8 and 6.1.1.4'
N N 0.0061 0.0033 'International Tables Vol C Tables 4.2.6.8 and 6.1.1.4'
O O 0.0106 0.0060 'International Tables Vol C Tables 4.2.6.8 and 6.1.1.4'

loop_
_geom_angle_atom_site_label_1
_geom_angle_atom_site_label_2
_geom_angle_atom_site_label_3
_geom_angle
_geom_angle_site_symmetry_1
_geom_angle_site_symmetry_3
_geom_angle_publ_flag
O1 Cu1 Cu2 39.79(10) . . ?
O1 Cu1 N1 98.01(15) . . ?
O1 Cu1 N3 94.70(13) . . ?
O1 Cu1 N4 175.26(14) . . ?
O2 Cu1 Cu2 39.83(17) . . ?
O2 Cu1 O1 76.2(2) . . ?
O2 Cu1 N1 97.9(2) . . ?
O2 Cu1 N3 170.84(18) . . ?
O2 Cu1 N4 99.47(18) . . ?
N1 Cu1 Cu2 87.49(5) . . ?
N3 Cu1 Cu2 131.30(6) . . ?
N3 Cu1 N1 82.60(8) . . ?
N3 Cu1 N4 89.68(9) . . ?
N3 Cu1 Cl1 178.66(18) . . ?
N3 Cu1 Cl2 86.8(3) . . ?
N4 Cu1 Cu2 136.65(7) . . ?
N4 Cu1 N1 84.32(8) . . ?
N4 Cu1 Cl1 89.13(18) . . ?
N4 Cu1 Cl2 174.0(4) . . ?
Cl1 Cu1 Cu2 50.01(16) . . ?
Cl1 Cu1 N1 97.89(16) . . ?
Cl2 Cu1 Cu2 48.3(2) . . ?
Cl2 Cu1 N1 100.0(6) . . ?
Cl2 Cu1 Cl1 94.4(4) . . ?
O1 Cu2 Cu1 39.43(10) . . ?
O1 Cu2 O2 75.30(19) . . ?
O1 Cu2 N5 94.47(13) . . ?
O1 Cu2 N10 170.88(13) . . ?
O1 Cu2 O3 93.52(15) . . ?
O2 Cu2 Cu1 39.28(15) . . ?
O2 Cu2 N5 166.51(17) . . ?
O2 Cu2 N10 99.70(18) . . ?
O2 Cu2 O3 95.8(2) . . ?
N5 Cu2 Cu1 128.00(6) . . ?
N5 Cu2 O3 93.53(10) . . ?
N5 Cu2 Cl1 172.32(17) . . ?
N5 Cu2 Cl2 87.0(4) . . ?
N10 Cu2 Cu1 133.09(7) . . ?
N10 Cu2 N5 89.18(9) . . ?
N10 Cu2 O3 94.60(9) . . ?
N10 Cu2 Cl1 89.93(18) . . ?
N10 Cu2 Cl2 174.3(6) . . ?
O3 Cu2 Cu1 108.31(7) . . ?
Cl1 Cu2 Cu1 49.17(17) . . ?
Cl1 Cu2 O3 94.14(17) . . ?
Cl2 Cu2 Cu1 47.9(2) . . ?
Cl2 Cu2 O3 89.9(6) . . ?
Cl2 Cu2 Cl1 93.3(4) . . ?
Cu1 O1 Cu2 100.78(17) . . ?
Cu1 O1 H1 109.1 . . ?
Cu2 O1 H1 103.2 . . ?
Cu1 O2 Cu2 100.9(2) . . ?
Cu1 O2 H2 111.7 . . ?
Cu2 O2 H2 114.4 . . ?
C5 N1 Cu1 127.61(15) . . ?
C1 N1 Cu1 113.92(16) . . ?
C1 N1 C5 118.2(2) . . ?
N4 N8 C20 119.6(2) . . ?
C27 N8 N4 111.3(2) . . ?
C27 N8 C20 129.1(2) . . ?
N3 N7 C20 119.8(2) . . ?
C22 N7 N3 111.5(2) . . ?
C22 N7 C20 128.6(2) . . ?
C8 N2 C5 117.5(2) . . ?
N10 N00B C9 120.6(2) . . ?
C16 N00B N10 111.5(2) . . ?
C16 N00B C9 127.1(2) . . ?
N7 N3 Cu1 118.29(16) . . ?
C24 N3 Cu1 135.69(19) . . ?
C24 N3 N7 105.9(2) . . ?
N9 N5 Cu2 119.55(16) . . ?
C13 N5 Cu2 133.62(19) . . ?
C13 N5 N9 105.7(2) . . ?
N8 N4 Cu1 118.42(17) . . ?
C29 N4 Cu1 135.7(2) . . ?
C29 N4 N8 105.8(2) . . ?
N00B N10 Cu2 118.86(16) . . ?
C18 N10 Cu2 134.7(2) . . ?
C18 N10 N00B 105.8(2) . . ?
N5 N9 C9 120.6(2) . . ?
C11 N9 N5 111.3(2) . . ?
C11 N9 C9 127.8(2) . . ?
Cu2 O3 H3A 144.7 . . ?
Cu2 O3 H3B 107.4 . . ?
H3A O3 H3B 107.1 . . ?
N8 C20 N7 110.1(2) . . ?
N8 C20 H20 107.6 . . ?
N8 C20 C1 111.0(2) . . ?
N7 C20 H20 107.6 . . ?
N7 C20 C1 112.6(2) . . ?
C1 C20 H20 107.6 . . ?
N1 C5 C4 121.9(2) . . ?
N2 C5 N1 115.7(2) . . ?
N2 C5 C4 122.4(2) . . ?
N1 C1 C20 117.3(2) . . ?
N1 C1 C2 123.7(2) . . ?
C2 C1 C20 119.0(2) . . ?
C1 C2 H2A 120.6 . . ?
C3 C2 C1 118.9(2) . . ?
C3 C2 H2A 120.6 . . ?
N2 C8 C9 116.6(2) . . ?
N2 C8 C7 124.3(2) . . ?
C7 C8 C9 119.1(2) . . ?
C5 C4 C6 117.9(2) . . ?
C3 C4 C5 118.0(2) . . ?
C3 C4 C6 124.1(2) . . ?
N00B C9 C8 112.1(2) . . ?
N00B C9 H9 107.6 . . ?
N9 C9 N00B 110.2(2) . . ?
N9 C9 C8 111.6(2) . . ?
N9 C9 H9 107.6 . . ?
C8 C9 H9 107.6 . . ?
C8 C7 H7 120.7 . . ?
C6 C7 C8 118.6(2) . . ?
C6 C7 H7 120.7 . . ?
C4 C6 H6 120.4 . . ?
C7 C6 C4 119.2(2) . . ?
C7 C6 H6 120.4 . . ?
N7 C22 C21 123.3(3) . . ?
N7 C22 C23 105.7(2) . . ?
C23 C22 C21 130.9(3) . . ?
C2 C3 C4 119.3(2) . . ?
C2 C3 H3 120.4 . . ?
C4 C3 H3 120.4 . . ?
N8 C27 C26 122.9(3) . . ?
N8 C27 C28 105.6(3) . . ?
C28 C27 C26 131.5(3) . . ?
C22 C21 H21A 109.5 . . ?
C22 C21 H21B 109.5 . . ?
C22 C21 H21C 109.5 . . ?
H21A C21 H21B 109.5 . . ?
H21A C21 H21C 109.5 . . ?
H21B C21 H21C 109.5 . . ?
N5 C13 C12 109.8(3) . . ?
N5 C13 C14 121.5(3) . . ?
C12 C13 C14 128.7(3) . . ?
C13 C12 H12 126.5 . . ?
C11 C12 C13 107.1(3) . . ?
C11 C12 H12 126.5 . . ?
C22 C23 H23 126.4 . . ?
C22 C23 C24 107.2(2) . . ?
C24 C23 H23 126.4 . . ?
N10 C18 C17 109.5(3) . . ?
N10 C18 C19 121.8(3) . . ?
C17 C18 C19 128.7(3) . . ?
N3 C24 C23 109.6(2) . . ?
N3 C24 C25 121.9(3) . . ?
C23 C24 C25 128.5(3) . . ?
N9 C11 C12 106.1(3) . . ?
N9 C11 C10 122.8(3) . . ?
C12 C11 C10 131.2(3) . . ?
N00B C16 C17 105.6(3) . . ?
N00B C16 C15 122.8(3) . . ?
C17 C16 C15 131.6(3) . . ?
C18 C17 H17 126.2 . . ?
C16 C17 C18 107.6(3) . . ?
C16 C17 H17 126.2 . . ?
N4 C29 C28 109.9(3) . . ?
N4 C29 C30 121.4(3) . . ?
C28 C29 C30 128.7(3) . . ?
C27 C26 H26A 109.5 . . ?
C27 C26 H26B 109.5 . . ?
C27 C26 H26C 109.5 . . ?
H26A C26 H26B 109.5 . . ?
H26A C26 H26C 109.5 . . ?
H26B C26 H26C 109.5 . . ?
C27 C28 C29 107.4(3) . . ?
C27 C28 H28 126.3 . . ?
C29 C28 H28 126.3 . . ?
C13 C14 H14A 109.5 . . ?
C13 C14 H14B 109.5 . . ?
C13 C14 H14C 109.5 . . ?
H14A C14 H14B 109.5 . . ?
H14A C14 H14C 109.5 . . ?
H14B C14 H14C 109.5 . . ?
C11 C10 H10A 109.5 . . ?
C11 C10 H10B 109.5 . . ?
C11 C10 H10C 109.5 . . ?
H10A C10 H10B 109.5 . . ?
H10A C10 H10C 109.5 . . ?
H10B C10 H10C 109.5 . . ?
C24 C25 H25A 109.5 . . ?
C24 C25 H25B 109.5 . . ?
C24 C25 H25C 109.5 . . ?
H25A C25 H25B 109.5 . . ?
H25A C25 H25C 109.5 . . ?
H25B C25 H25C 109.5 . . ?
C18 C19 H19A 109.5 . . ?
C18 C19 H19B 109.5 . . ?
C18 C19 H19C 109.5 . . ?
H19A C19 H19B 109.5 . . ?
H19A C19 H19C 109.5 . . ?
H19B C19 H19C 109.5 . . ?
F4 B1 F3 107.7(2) . . ?
F1 B1 F3 110.5(3) . . ?
F1 B1 F4 110.3(3) . . ?
F1 B1 F2 108.4(3) . . ?
F2 B1 F3 110.3(3) . . ?
F2 B1 F4 109.6(3) . . ?
C16 C15 H15A 109.5 . . ?
C16 C15 H15B 109.5 . . ?
C16 C15 H15C 109.5 . . ?
H15A C15 H15B 109.5 . . ?
H15A C15 H15C 109.5 . . ?
H15B C15 H15C 109.5 . . ?
F8A B2A F7A 111.2(5) . . ?
F8A B2A F6A 113.0(5) . . ?
F8A B2A F5A 111.5(6) . . ?
F6A B2A F7A 115.8(5) . . ?
F6A B2A F5A 99.8(5) . . ?
F5A B2A F7A 104.6(6) . . ?
O5 C32 C33 121.9(3) . . ?
O5 C32 C31 121.4(3) . . ?
C33 C32 C31 116.7(3) . . ?
C32 C33 H33A 109.5 . . ?
C32 C33 H33B 109.5 . . ?
C32 C33 H33C 109.5 . . ?
H33A C33 H33B 109.5 . . ?
H33A C33 H33C 109.5 . . ?
H33B C33 H33C 109.5 . . ?
C32 C31 H31A 109.5 . . ?
C32 C31 H31B 109.5 . . ?
C32 C31 H31C 109.5 . . ?
H31A C31 H31B 109.5 . . ?
H31A C31 H31C 109.5 . . ?
H31B C31 H31C 109.5 . . ?
H4A O4 H4B 109.0 . . ?
F7B B2B F5B 108.9(16) . . ?
F6B B2B F5B 98.9(14) . . ?
F6B B2B F7B 111.7(14) . . ?
F8B B2B F5B 104.6(15) . . ?
F8B B2B F7B 109.4(15) . . ?
F8B B2B F6B 122.0(17) . . ?
C29 C30 H30A 109.5 . . ?
C29 C30 H30B 109.5 . . ?
C29 C30 H30C 109.5 . . ?
H30A C30 H30B 109.5 . . ?
H30A C30 H30C 109.5 . . ?
H30B C30 H30C 109.5 . . ?
H40A C40 H40B 109.5 . . ?
H40A C40 H40C 109.5 . . ?
H40B C40 H40C 109.5 . . ?
C41 C40 H40A 109.5 . . ?
C41 C40 H40B 109.5 . . ?
C41 C40 H40C 109.5 . . ?
N11 C41 C40 158(2) . . ?
O8A C38 C37 112.2(11) . . ?
O8A C38 C39 141.8(12) . . ?
C37 C38 C39 99.8(9) . . ?
O8B C38 O8A 57.1(14) . . ?
O8B C38 C37 137.6(15) . . ?
O8B C38 C39 110.8(14) . . ?
C38 C37 H37A 109.5 . . ?
C38 C37 H37B 109.5 . . ?
C38 C37 H37C 109.5 . . ?
H37A C37 H37B 109.5 . . ?
H37A C37 H37C 109.5 . . ?
H37B C37 H37C 109.5 . . ?
C38 C39 H39A 109.5 . . ?
C38 C39 H39B 109.5 . . ?
C38 C39 H39C 109.5 . . ?
H39A C39 H39B 109.5 . . ?
H39A C39 H39C 109.5 . . ?
H39B C39 H39C 109.5 . . ?
H6A O6 H6B 110.1 . . ?
O7 C35 C36 122.4(10) . . ?
O7 C35 C34 121.9(13) . . ?
C36 C35 C34 115.7(12) . . ?
C35 C36 H36A 109.5 . . ?
C35 C36 H36B 109.5 . . ?
C35 C36 H36C 109.5 . . ?
H36A C36 H36B 109.5 . . ?
H36A C36 H36C 109.5 . . ?
H36B C36 H36C 109.5 . . ?
C35 C34 H34A 109.5 . . ?
C35 C34 H34B 109.5 . . ?
C35 C34 H34C 109.5 . . ?
H34A C34 H34B 109.5 . . ?
H34A C34 H34C 109.5 . . ?
H34B C34 H34C 109.5 . . ?
Cu1 Cl1 Cu2 80.8(3) . . ?
Cu1 Cl2 Cu2 83.8(3) . . ?

loop_
_geom_bond_atom_site_label_1
_geom_bond_atom_site_label_2
_geom_bond_distance
_geom_bond_site_symmetry_2
_geom_bond_publ_flag
Cu1 Cu2 2.9050(6) . ?
Cu1 O1 1.878(3) . ?
Cu1 O2 1.873(5) . ?
Cu1 N1 2.370(2) . ?
Cu1 N3 2.009(2) . ?
Cu1 N4 2.011(2) . ?
Cu1 Cl1 2.226(7) . ?
Cu1 Cl2 2.169(9) . ?
Cu2 O1 1.892(3) . ?
Cu2 O2 1.895(5) . ?
Cu2 N5 2.015(2) . ?
Cu2 N10 1.998(2) . ?
Cu2 O3 2.324(2) . ?
Cu2 Cl1 2.255(7) . ?
Cu2 Cl2 2.180(9) . ?
O1 H1 0.9221 . ?
O2 H2 0.8899 . ?
F3 B1 1.385(4) . ?
N1 C5 1.362(3) . ?
N1 C1 1.317(3) . ?
N8 N4 1.371(3) . ?
N8 C20 1.450(3) . ?
N8 C27 1.361(3) . ?
N7 N3 1.367(3) . ?
N7 C20 1.453(3) . ?
N7 C22 1.361(3) . ?
N2 C5 1.359(3) . ?
N2 C8 1.318(3) . ?
F4 B1 1.383(4) . ?
N00B N10 1.369(3) . ?
N00B C9 1.454(3) . ?
N00B C16 1.365(3) . ?
N3 C24 1.332(3) . ?
N5 N9 1.365(3) . ?
N5 C13 1.338(3) . ?
N4 C29 1.326(4) . ?
N10 C18 1.333(3) . ?
N9 C9 1.449(3) . ?
N9 C11 1.362(4) . ?
F1 B1 1.361(4) . ?
F2 B1 1.369(4) . ?
F7A B2A 1.344(7) . ?
O3 H3A 0.8956 . ?
O3 H3B 0.8825 . ?
C20 H20 1.0000 . ?
C20 C1 1.525(3) . ?
C5 C4 1.415(3) . ?
C1 C2 1.409(3) . ?
C2 H2A 0.9500 . ?
C2 C3 1.362(4) . ?
C8 C9 1.523(3) . ?
C8 C7 1.411(3) . ?
C4 C6 1.416(4) . ?
C4 C3 1.410(4) . ?
C9 H9 1.0000 . ?
C7 H7 0.9500 . ?
C7 C6 1.360(4) . ?
C6 H6 0.9500 . ?
C22 C21 1.488(4) . ?
C22 C23 1.369(4) . ?
C3 H3 0.9500 . ?
C27 C26 1.494(4) . ?
C27 C28 1.366(5) . ?
O5 C32 1.217(4) . ?
C21 H21A 0.9800 . ?
C21 H21B 0.9800 . ?
C21 H21C 0.9800 . ?
C13 C12 1.394(4) . ?
C13 C14 1.486(4) . ?
C12 H12 0.9500 . ?
C12 C11 1.367(5) . ?
C23 H23 0.9500 . ?
C23 C24 1.403(4) . ?
C18 C17 1.400(4) . ?
C18 C19 1.490(5) . ?
C24 C25 1.493(4) . ?
C11 C10 1.486(5) . ?
C16 C17 1.365(5) . ?
C16 C15 1.486(4) . ?
C17 H17 0.9500 . ?
F8A B2A 1.328(6) . ?
C29 C28 1.394(4) . ?
C29 C30 1.496(4) . ?
C26 H26A 0.9800 . ?
C26 H26B 0.9800 . ?
C26 H26C 0.9800 . ?
C28 H28 0.9500 . ?
F6A B2A 1.333(6) . ?
C14 H14A 0.9800 . ?
C14 H14B 0.9800 . ?
C14 H14C 0.9800 . ?
C10 H10A 0.9800 . ?
C10 H10B 0.9800 . ?
C10 H10C 0.9800 . ?
C25 H25A 0.9800 . ?
C25 H25B 0.9800 . ?
C25 H25C 0.9800 . ?
C19 H19A 0.9800 . ?
C19 H19B 0.9800 . ?
C19 H19C 0.9800 . ?
C15 H15A 0.9800 . ?
C15 H15B 0.9800 . ?
C15 H15C 0.9800 . ?
F5A B2A 1.334(6) . ?
C32 C33 1.485(5) . ?
C32 C31 1.491(5) . ?
C33 H33A 0.9800 . ?
C33 H33B 0.9800 . ?
C33 H33C 0.9800 . ?
C31 H31A 0.9800 . ?
C31 H31B 0.9800 . ?
C31 H31C 0.9800 . ?
O4 H4A 0.8457 . ?
O4 H4B 0.8584 . ?
F5B B2B 1.391(18) . ?
F7B B2B 1.332(16) . ?
F6B B2B 1.330(16) . ?
F8B B2B 1.323(16) . ?
C30 H30A 0.9800 . ?
C30 H30B 0.9800 . ?
C30 H30C 0.9800 . ?
C40 H40A 0.9800 . ?
C40 H40B 0.9800 . ?
C40 H40C 0.9800 . ?
C40 C41 1.435(15) . ?
C41 N11 1.254(14) . ?
C38 O8A 1.277(13) . ?
C38 C37 1.452(12) . ?
C38 C39 1.600(13) . ?
C38 O8B 1.212(12) . ?
C37 H37A 0.9800 . ?
C37 H37B 0.9800 . ?
C37 H37C 0.9800 . ?
C39 H39A 0.9800 . ?
C39 H39B 0.9800 . ?
C39 H39C 0.9800 . ?
O7 C35 1.182(16) . ?
O6 H6A 0.8750 . ?
O6 H6B 0.8699 . ?
C35 C36 1.473(12) . ?
C35 C34 1.510(15) . ?
C36 H36A 0.9800 . ?
C36 H36B 0.9800 . ?
C36 H36C 0.9800 . ?
C34 H34A 0.9800 . ?
C34 H34B 0.9800 . ?
C34 H34C 0.9800 . ?

loop_
_geom_hbond_atom_site_label_D
_geom_hbond_atom_site_label_H
_geom_hbond_atom_site_label_A
_geom_hbond_distance_DH
_geom_hbond_distance_HA
_geom_hbond_distance_DA
_geom_hbond_angle_DHA
_geom_hbond_site_symmetry_A
_geom_hbond_publ_flag
O2 H2 O8A 0.89 2.02 2.897(15) 168.3 . yes
O3 H3A F6A 0.90 2.11 2.885(6) 144.7 1_465 yes
O3 H3B O4 0.88 1.87 2.719(4) 159.5 . yes
O4 H4A O5 0.85 2.07 2.896(4) 164.2 . yes
O4 H4B F5A 0.86 2.31 3.098(8) 153.4 2_666 yes
O6 H6A O7 0.88 2.04 2.901(12) 169.7 . yes
O6 H6B F1 0.87 2.15 2.965(7) 155.2 . yes

loop_
_geom_torsion_atom_site_label_1
_geom_torsion_atom_site_label_2
_geom_torsion_atom_site_label_3
_geom_torsion_atom_site_label_4
_geom_torsion
_geom_torsion_site_symmetry_1
_geom_torsion_site_symmetry_2
_geom_torsion_site_symmetry_3
_geom_torsion_site_symmetry_4
_geom_torsion_publ_flag
Cu1 N1 C5 N2 9.8(3) . . . . ?
Cu1 N1 C5 C4 -171.26(18) . . . . ?
Cu1 N1 C1 C20 -4.2(3) . . . . ?
Cu1 N1 C1 C2 173.8(2) . . . . ?
Cu1 N3 C24 C23 175.5(2) . . . . ?
Cu1 N3 C24 C25 -4.1(5) . . . . ?
Cu1 N4 C29 C28 -176.2(2) . . . . ?
Cu1 N4 C29 C30 3.9(5) . . . . ?
Cu2 N5 N9 C9 6.9(3) . . . . ?
Cu2 N5 N9 C11 -167.50(18) . . . . ?
Cu2 N5 C13 C12 166.3(2) . . . . ?
Cu2 N5 C13 C14 -14.6(4) . . . . ?
Cu2 N10 C18 C17 171.3(2) . . . . ?
Cu2 N10 C18 C19 -7.9(5) . . . . ?
O1 Cu1 O2 Cu2 19.9(2) . . . . ?
O1 Cu2 O2 Cu1 -19.8(2) . . . . ?
O2 Cu1 O1 Cu2 -19.9(2) . . . . ?
O2 Cu2 O1 Cu1 19.8(2) . . . . ?
N1 Cu1 O1 Cu2 76.23(19) . . . . ?
N1 Cu1 O2 Cu2 -76.4(3) . . . . ?
N1 C5 C4 C6 178.8(2) . . . . ?
N1 C5 C4 C3 -2.1(4) . . . . ?
N1 C1 C2 C3 -1.1(4) . . . . ?
N8 N4 C29 C28 0.1(3) . . . . ?
N8 N4 C29 C30 -179.8(3) . . . . ?
N8 C20 C1 N1 65.5(3) . . . . ?
N8 C20 C1 C2 -112.5(3) . . . . ?
N8 C27 C28 C29 0.5(4) . . . . ?
N7 N3 C24 C23 0.0(3) . . . . ?
N7 N3 C24 C25 -179.7(3) . . . . ?
N7 C20 C1 N1 -58.5(3) . . . . ?
N7 C20 C1 C2 123.5(3) . . . . ?
N7 C22 C23 C24 0.8(3) . . . . ?
N2 C5 C4 C6 -2.3(4) . . . . ?
N2 C5 C4 C3 176.8(3) . . . . ?
N2 C8 C9 N00B -69.7(3) . . . . ?
N2 C8 C9 N9 54.5(3) . . . . ?
N2 C8 C7 C6 -1.3(4) . . . . ?
N00B N10 C18 C17 0.7(3) . . . . ?
N00B N10 C18 C19 -178.5(3) . . . . ?
N00B C16 C17 C18 0.3(3) . . . . ?
N3 Cu1 O1 Cu2 159.40(18) . . . . ?
N3 N7 C20 N8 -62.1(3) . . . . ?
N3 N7 C20 C1 62.4(3) . . . . ?
N3 N7 C22 C21 177.2(3) . . . . ?
N3 N7 C22 C23 -0.9(3) . . . . ?
N5 Cu2 O1 Cu1 -151.29(18) . . . . ?
N5 Cu2 O2 Cu1 21.7(11) . . . . ?
N5 N9 C9 N00B 50.3(3) . . . . ?
N5 N9 C9 C8 -75.0(3) . . . . ?
N5 N9 C11 C12 -2.0(3) . . . . ?
N5 N9 C11 C10 176.6(3) . . . . ?
N5 C13 C12 C11 -0.4(3) . . . . ?
N4 Cu1 O2 Cu2 -161.9(2) . . . . ?
N4 N8 C20 N7 60.1(3) . . . . ?
N4 N8 C20 C1 -65.3(3) . . . . ?
N4 N8 C27 C26 179.7(3) . . . . ?
N4 N8 C27 C28 -0.5(3) . . . . ?
N4 C29 C28 C27 -0.4(4) . . . . ?
N10 Cu2 O2 Cu1 152.3(2) . . . . ?
N10 N00B C9 N9 -64.7(3) . . . . ?
N10 N00B C9 C8 60.3(3) . . . . ?
N10 N00B C16 C17 0.2(3) . . . . ?
N10 N00B C16 C15 177.9(3) . . . . ?
N10 C18 C17 C16 -0.6(3) . . . . ?
N9 N5 C13 C12 -0.8(3) . . . . ?
N9 N5 C13 C14 178.3(3) . . . . ?
O3 Cu2 O1 Cu1 114.88(19) . . . . ?
O3 Cu2 O2 Cu1 -112.0(2) . . . . ?
C20 N8 N4 Cu1 -3.7(3) . . . . ?
C20 N8 N4 C29 179.2(2) . . . . ?
C20 N8 C27 C26 0.8(4) . . . . ?
C20 N8 C27 C28 -179.4(3) . . . . ?
C20 N7 N3 Cu1 6.6(3) . . . . ?
C20 N7 N3 C24 -176.9(2) . . . . ?
C20 N7 C22 C21 -5.6(4) . . . . ?
C20 N7 C22 C23 176.3(3) . . . . ?
C20 C1 C2 C3 176.8(3) . . . . ?
C5 N1 C1 C20 -178.5(2) . . . . ?
C5 N1 C1 C2 -0.5(4) . . . . ?
C5 N2 C8 C9 -176.3(2) . . . . ?
C5 N2 C8 C7 1.7(4) . . . . ?
C5 C4 C6 C7 2.7(4) . . . . ?
C5 C4 C3 C2 0.3(5) . . . . ?
C1 N1 C5 N2 -176.8(2) . . . . ?
C1 N1 C5 C4 2.1(4) . . . . ?
C1 C2 C3 C4 1.2(5) . . . . ?
C8 N2 C5 N1 179.1(2) . . . . ?
C8 N2 C5 C4 0.2(4) . . . . ?
C8 C7 C6 C4 -1.0(4) . . . . ?
C9 N00B N10 Cu2 16.4(3) . . . . ?
C9 N00B N10 C18 -171.2(2) . . . . ?
C9 N00B C16 C17 170.1(2) . . . . ?
C9 N00B C16 C15 -12.1(4) . . . . ?
C9 N9 C11 C12 -175.9(2) . . . . ?
C9 N9 C11 C10 2.7(4) . . . . ?
C9 C8 C7 C6 176.7(3) . . . . ?
C7 C8 C9 N00B 112.2(3) . . . . ?
C7 C8 C9 N9 -123.6(3) . . . . ?
C6 C4 C3 C2 179.4(3) . . . . ?
C22 N7 N3 Cu1 -175.90(18) . . . . ?
C22 N7 N3 C24 0.6(3) . . . . ?
C22 N7 C20 N8 121.0(3) . . . . ?
C22 N7 C20 C1 -114.6(3) . . . . ?
C22 C23 C24 N3 -0.5(4) . . . . ?
C22 C23 C24 C25 179.1(3) . . . . ?
C3 C4 C6 C7 -176.4(3) . . . . ?
C27 N8 N4 Cu1 177.31(18) . . . . ?
C27 N8 N4 C29 0.3(3) . . . . ?
C27 N8 C20 N7 -121.1(3) . . . . ?
C27 N8 C20 C1 113.5(3) . . . . ?
C21 C22 C23 C24 -177.1(3) . . . . ?
C13 N5 N9 C9 176.2(2) . . . . ?
C13 N5 N9 C11 1.8(3) . . . . ?
C13 C12 C11 N9 1.4(3) . . . . ?
C13 C12 C11 C10 -177.0(3) . . . . ?
C11 N9 C9 N00B -136.3(3) . . . . ?
C11 N9 C9 C8 98.4(3) . . . . ?
C16 N00B N10 Cu2 -172.92(17) . . . . ?
C16 N00B N10 C18 -0.5(3) . . . . ?
C16 N00B C9 N9 126.2(3) . . . . ?
C16 N00B C9 C8 -108.8(3) . . . . ?
C26 C27 C28 C29 -179.6(3) . . . . ?
C14 C13 C12 C11 -179.4(3) . . . . ?
C19 C18 C17 C16 178.5(3) . . . . ?
C15 C16 C17 C18 -177.2(3) . . . . ?
C30 C29 C28 C27 179.5(4) . . . . ?
